data_1563068
loop_
_publ_author_name
'Unruh, Daniel K.'
'Baranay, Michelle'
'Pressprich, Laura'
'Stoffer, Megan'
'Burns, Peter C.'

_publ_section_title
;
 Synthesis and characterization of uranyl chromate sheet compounds
 containing edge-sharing dimers of uranyl pentagonal bipyramids
;
_journal_name_full 'Journal of Solid State Chemistry'
_journal_page_first 158
_journal_page_last 164
_journal_paper_doi 10.1016/j.jssc.2011.11.033
_journal_volume 186
_journal_year 2012
_chemical_formula_sum 'Cr H3 O8 Rb U'
_chemical_formula_weight 506.52
_space_group_IT_number 14
_space_group_name_Hall '-P 2ybc'
_space_group_name_H-M_alt 'P 1 21/c 1'
_symmetry_cell_setting monoclinic
_symmetry_space_group_name_H-M 'P 1 21/c 1'
_atom_sites_solution_hydrogens geom
_atom_sites_solution_primary direct
_atom_sites_solution_secondary difmap
_audit_creation_method SHELXL-97
_cell_angle_alpha 90.00
_cell_angle_beta 113.071(2)
_cell_angle_gamma 90.00
_cell_formula_units_Z 4
_cell_length_a 7.9697(13)
_cell_length_b 11.8350(18)
_cell_length_c 9.2366(14)
_cell_measurement_reflns_used 1693
_cell_measurement_temperature 296(2)
_cell_measurement_theta_max 22.25
_cell_measurement_theta_min 2.78
_cell_volume 801.5(2)
_computing_cell_refinement 'Bruker SAINT'
_computing_data_collection 'Bruker APEX2'
_computing_data_reduction 'Bruker SAINT'
_computing_molecular_graphics 'CrystalMaker v8.2.3'
_computing_structure_refinement 'SHELXL-97 (Sheldrick, 2008)'
_computing_structure_solution 'SHELXS-97 (Sheldrick, 2008)'
_diffrn_ambient_temperature 296(2)
_diffrn_measured_fraction_theta_full 0.998
_diffrn_measured_fraction_theta_max 0.998
_diffrn_measurement_device_type 'CCD area detector'
_diffrn_measurement_method 'phi and omega scans'
_diffrn_radiation_monochromator graphite
_diffrn_radiation_source 'fine-focus sealed tube'
_diffrn_radiation_type MoK\a
_diffrn_radiation_wavelength 0.71073
_diffrn_reflns_av_R_equivalents 0.0641
_diffrn_reflns_av_sigmaI/netI 0.0469
_diffrn_reflns_limit_h_max 10
_diffrn_reflns_limit_h_min -10
_diffrn_reflns_limit_k_max 15
_diffrn_reflns_limit_k_min -15
_diffrn_reflns_limit_l_max 11
_diffrn_reflns_limit_l_min -11
_diffrn_reflns_number 9822
_diffrn_reflns_theta_full 27.14
_diffrn_reflns_theta_max 27.14
_diffrn_reflns_theta_min 2.78
_exptl_absorpt_coefficient_mu 27.568
_exptl_absorpt_correction_T_max 0.572
_exptl_absorpt_correction_T_min 0.145
_exptl_absorpt_correction_type multi-scan
_exptl_absorpt_process_details SADABS
_exptl_crystal_colour yellow
_exptl_crystal_density_diffrn 4.197
_exptl_crystal_density_method 'not measured'
_exptl_crystal_description blade
_exptl_crystal_F_000 880
_exptl_crystal_size_max 0.09
_exptl_crystal_size_mid 0.085
_exptl_crystal_size_min 0.03
_refine_diff_density_max 1.168
_refine_diff_density_min -1.176
_refine_diff_density_rms 0.262
_refine_ls_extinction_method none
_refine_ls_goodness_of_fit_ref 1.032
_refine_ls_hydrogen_treatment mixed
_refine_ls_matrix_type full
_refine_ls_number_parameters 109
_refine_ls_number_reflns 1770
_refine_ls_number_restraints 3
_refine_ls_restrained_S_all 1.031
_refine_ls_R_factor_all 0.0417
_refine_ls_R_factor_gt 0.0283
_refine_ls_shift/su_max 0.000
_refine_ls_shift/su_mean 0.000
_refine_ls_structure_factor_coef Fsqd
_refine_ls_weighting_details 'calc w=1/[\s^2^(Fo^2^)+(0.0217P)^2^+0.0000P] where P=(Fo^2^+2Fc^2^)/3'
_refine_ls_weighting_scheme calc
_refine_ls_wR_factor_gt 0.0534
_refine_ls_wR_factor_ref 0.0577
_reflns_number_gt 1431
_reflns_number_total 1770
_reflns_threshold_expression >2sigma(I)
_cod_data_source_file JSSC-2012-186-158.cif
_cod_data_source_block p21c-5
_cod_depositor_comments
;
The following automatic conversions were performed:

data item '_symmetry_cell_setting' value 'Monoclinic' was changed to
'monoclinic' in accordance with the built-in table derived from the
CIF Core dictionary named 'cif_core.dic' version 2.4.5 last updated
on 2014-11-21.

Automatic conversion script
Id: cif_fix_values 8369 2020-08-20 11:38:08Z andrius 
;
_cod_original_sg_symbol_H-M P2(1)/c
_cod_database_code 1563068

loop_
_symmetry_equiv_pos_as_xyz
'x, y, z'
'-x, y+1/2, -z+1/2'
'-x, -y, -z'
'x, -y-1/2, z-1/2'

loop_
_atom_site_label
_atom_site_type_symbol
_atom_site_fract_x
_atom_site_fract_y
_atom_site_fract_z
_atom_site_U_iso_or_equiv
_atom_site_adp_type
_atom_site_occupancy
_atom_site_symmetry_multiplicity
_atom_site_calc_flag
_atom_site_refinement_flags
_atom_site_disorder_assembly
_atom_site_disorder_group
U1 U 0.47704(4) 0.92320(2) 0.17825(3) 0.01537(9) Uani 1 1 d . . .
Rb1 Rb 0.90683(13) 0.71040(7) 0.51045(10) 0.0357(2) Uani 1 1 d . . .
Cr2 Cr 0.30847(17) 0.85548(10) 0.48391(14) 0.0169(3) Uani 1 1 d . . .
O1 O 0.5881(8) 1.0831(4) 0.0927(6) 0.0191(12) Uani 1 1 d D . .
O2 O 0.3013(7) 0.7430(4) 0.5880(6) 0.0219(13) Uani 1 1 d . . .
O3 O 0.4506(8) 0.8288(4) 0.3946(6) 0.0239(13) Uani 1 1 d . . .
O4 O 0.3735(9) 0.9669(5) 0.5972(7) 0.0358(16) Uani 1 1 d . . .
O5 O 0.2703(8) 0.9963(4) 0.1369(7) 0.0275(14) Uani 1 1 d . . .
O6 O 0.6812(8) 0.8467(4) 0.2150(6) 0.0252(13) Uani 1 1 d . . .
O7 O 0.1063(8) 0.8768(5) 0.3549(7) 0.0343(15) Uani 1 1 d . . .
O8 O 1.0145(10) 0.8893(5) 0.7464(9) 0.0443(18) Uani 1 1 d D . .
H1 H 0.575(13) 1.152(4) 0.140(10) 0.050 Uiso 1 1 d D . .
H2 H 0.946(11) 0.956(5) 0.705(10) 0.050 Uiso 1 1 d D . .
H3 H 1.137(5) 0.908(7) 0.814(9) 0.050 Uiso 1 1 d D . .

loop_
_atom_site_aniso_label
_atom_site_aniso_U_11
_atom_site_aniso_U_22
_atom_site_aniso_U_33
_atom_site_aniso_U_23
_atom_site_aniso_U_13
_atom_site_aniso_U_12
U1 0.01993(17) 0.01377(14) 0.01532(16) 0.00043(12) 0.01005(12) 0.00030(13)
Rb1 0.0345(6) 0.0400(5) 0.0318(5) -0.0022(4) 0.0120(4) -0.0118(4)
Cr2 0.0219(7) 0.0144(6) 0.0140(6) -0.0009(5) 0.0067(6) -0.0017(5)
O1 0.029(3) 0.014(3) 0.016(3) -0.001(2) 0.010(2) -0.003(2)
O2 0.025(3) 0.020(3) 0.023(3) 0.011(2) 0.014(3) 0.007(2)
O3 0.034(4) 0.026(3) 0.018(3) 0.005(2) 0.016(3) 0.005(3)
O4 0.060(5) 0.030(3) 0.025(3) -0.013(3) 0.025(3) -0.018(3)
O5 0.030(4) 0.023(3) 0.036(4) 0.004(3) 0.020(3) 0.007(3)
O6 0.025(3) 0.033(3) 0.022(3) 0.001(2) 0.013(3) 0.003(3)
O7 0.027(4) 0.033(3) 0.034(4) 0.008(3) 0.002(3) 0.001(3)
O8 0.037(4) 0.026(3) 0.064(5) 0.001(3) 0.012(4) 0.008(3)

loop_
_atom_type_symbol
_atom_type_description
_atom_type_scat_dispersion_real
_atom_type_scat_dispersion_imag
_atom_type_scat_source
O O 0.0106 0.0060 'International Tables Vol C Tables 4.2.6.8 and 6.1.1.4'
Cr Cr 0.3209 0.6236 'International Tables Vol C Tables 4.2.6.8 and 6.1.1.4'
Rb Rb -0.9393 2.9676 'International Tables Vol C Tables 4.2.6.8 and 6.1.1.4'
U U -9.6767 9.6646 'International Tables Vol C Tables 4.2.6.8 and 6.1.1.4'
H H 0.0000 0.0000 'International Tables Vol C Tables 4.2.6.8 and 6.1.1.4'

loop_
_geom_angle_atom_site_label_1
_geom_angle_atom_site_label_2
_geom_angle_atom_site_label_3
_geom_angle
_geom_angle_site_symmetry_1
_geom_angle_site_symmetry_3
O5 U1 O6 178.2(2) . .
O5 U1 O4 91.5(2) . 3_676
O6 U1 O4 90.2(2) . 3_676
O5 U1 O1 89.3(2) . 3_675
O6 U1 O1 89.5(2) . 3_675
O4 U1 O1 141.70(18) 3_676 3_675
O5 U1 O1 88.6(2) . .
O6 U1 O1 92.1(2) . .
O4 U1 O1 73.91(18) 3_676 .
O1 U1 O1 67.8(2) 3_675 .
O5 U1 O2 87.6(2) . 4_575
O6 U1 O2 90.9(2) . 4_575
O4 U1 O2 143.03(19) 3_676 4_575
O1 U1 O2 75.26(17) 3_675 4_575
O1 U1 O2 142.94(17) . 4_575
O5 U1 O3 91.7(2) . .
O6 U1 O3 88.6(2) . .
O4 U1 O3 72.40(19) 3_676 .
O1 U1 O3 145.86(17) 3_675 .
O1 U1 O3 146.30(18) . .
O2 U1 O3 70.69(18) 4_575 .
O5 U1 U1 88.72(18) . 3_675
O6 U1 U1 90.98(17) . 3_675
O4 U1 U1 107.78(14) 3_676 3_675
O1 U1 U1 33.95(12) 3_675 3_675
O1 U1 U1 33.89(12) . 3_675
O2 U1 U1 109.15(13) 4_575 3_675
O3 U1 U1 179.55(13) . 3_675
O5 U1 Rb1 147.05(18) . .
O6 U1 Rb1 33.63(17) . .
O4 U1 Rb1 73.30(16) 3_676 .
O1 U1 Rb1 120.85(13) 3_675 .
O1 U1 Rb1 113.78(14) . .
O2 U1 Rb1 87.78(13) 4_575 .
O3 U1 Rb1 56.12(14) . .
U1 U1 Rb1 123.495(18) 3_675 .
O5 U1 Rb1 25.86(17) . 2_655
O6 U1 Rb1 154.61(17) . 2_655
O4 U1 Rb1 87.45(16) 3_676 2_655
O1 U1 Rb1 77.05(12) 3_675 2_655
O1 U1 Rb1 62.94(13) . 2_655
O2 U1 Rb1 106.01(13) 4_575 2_655
O3 U1 Rb1 114.60(13) . 2_655
U1 U1 Rb1 65.842(15) 3_675 2_655
Rb1 U1 Rb1 160.307(15) . 2_655
O5 U1 Rb1 50.45(18) . 4_475
O6 U1 Rb1 128.06(18) . 4_475
O4 U1 Rb1 126.75(15) 3_676 4_475
O1 U1 Rb1 81.35(13) 3_675 4_475
O1 U1 Rb1 129.21(13) . 4_475
O2 U1 Rb1 37.32(13) 4_575 4_475
O3 U1 Rb1 73.25(14) . 4_475
U1 U1 Rb1 106.894(16) 3_675 4_475
Rb1 U1 Rb1 116.602(15) . 4_475
Rb1 U1 Rb1 71.64(2) 2_655 4_475
O5 U1 Rb1 149.12(18) . 4_575
O6 U1 Rb1 29.98(17) . 4_575
O4 U1 Rb1 107.74(16) 3_676 4_575
O1 U1 Rb1 60.58(13) 3_675 4_575
O1 U1 Rb1 74.53(13) . 4_575
O2 U1 Rb1 90.67(12) 4_575 4_575
O3 U1 Rb1 116.72(13) . 4_575
U1 U1 Rb1 62.832(15) 3_675 4_575
Rb1 U1 Rb1 63.524(15) . 4_575
Rb1 U1 Rb1 128.674(13) 2_655 4_575
Rb1 U1 Rb1 123.76(2) 4_475 4_575
O8 Rb1 O5 155.93(19) . 2_645
O8 Rb1 O2 75.58(17) . 1_655
O5 Rb1 O2 119.50(15) 2_645 1_655
O8 Rb1 O6 100.42(17) . .
O5 Rb1 O6 91.91(16) 2_645 .
O2 Rb1 O6 110.04(14) 1_655 .
O8 Rb1 O8 140.3(2) . 4_575
O5 Rb1 O8 62.87(16) 2_645 4_575
O2 Rb1 O8 69.34(17) 1_655 4_575
O6 Rb1 O8 75.45(16) . 4_575
O8 Rb1 O7 66.12(18) . 4_676
O5 Rb1 O7 98.43(16) 2_645 4_676
O2 Rb1 O7 74.25(15) 1_655 4_676
O6 Rb1 O7 164.93(15) . 4_676
O8 Rb1 O7 119.06(17) 4_575 4_676
O8 Rb1 O6 77.15(18) . 4_576
O5 Rb1 O6 79.09(14) 2_645 4_576
O2 Rb1 O6 133.15(14) 1_655 4_576
O6 Rb1 O6 111.86(18) . 4_576
O8 Rb1 O6 141.71(16) 4_575 4_576
O7 Rb1 O6 60.02(15) 4_676 4_576
O8 Rb1 O7 80.58(19) . 1_655
O5 Rb1 O7 123.44(15) 2_645 1_655
O2 Rb1 O7 50.37(14) 1_655 1_655
O6 Rb1 O7 59.97(15) . 1_655
O8 Rb1 O7 62.91(16) 4_575 1_655
O7 Rb1 O7 121.07(19) 4_676 1_655
O6 Rb1 O7 154.33(15) 4_576 1_655
O8 Rb1 O5 106.60(16) . 4_676
O5 Rb1 O5 75.34(16) 2_645 4_676
O2 Rb1 O5 51.00(12) 1_655 4_676
O6 Rb1 O5 139.29(13) . 4_676
O8 Rb1 O5 64.25(16) 4_575 4_676
O7 Rb1 O5 54.83(14) 4_676 4_676
O6 Rb1 O5 103.54(13) 4_576 4_676
O7 Rb1 O5 94.89(14) 1_655 4_676
O8 Rb1 Cr2 72.87(15) . 1_655
O5 Rb1 Cr2 129.18(11) 2_645 1_655
O2 Rb1 Cr2 25.57(9) 1_655 1_655
O6 Rb1 Cr2 85.33(11) . 1_655
O8 Rb1 Cr2 67.40(12) 4_575 1_655
O7 Rb1 Cr2 96.42(12) 4_676 1_655
O6 Rb1 Cr2 147.76(10) 4_576 1_655
O7 Rb1 Cr2 25.38(11) 1_655 1_655
O5 Rb1 Cr2 74.51(9) 4_676 1_655
O8 Rb1 U1 91.51(14) . .
O5 Rb1 U1 93.95(12) 2_645 .
O2 Rb1 U1 123.90(10) 1_655 .
O6 Rb1 U1 18.65(10) . .
O8 Rb1 U1 92.81(13) 4_575 .
O7 Rb1 U1 148.03(11) 4_676 .
O6 Rb1 U1 94.01(10) 4_576 .
O7 Rb1 U1 73.87(11) 1_655 .
O5 Rb1 U1 157.04(9) 4_676 .
Cr2 Rb1 U1 98.33(3) 1_655 .
O8 Rb1 U1 143.49(15) . 2_645
O5 Rb1 U1 15.08(11) 2_645 2_645
O2 Rb1 U1 134.13(10) 1_655 2_645
O6 Rb1 U1 88.85(11) . 2_645
O8 Rb1 U1 76.24(12) 4_575 2_645
O7 Rb1 U1 98.29(11) 4_676 2_645
O6 Rb1 U1 66.69(10) 4_576 2_645
O7 Rb1 U1 132.87(11) 1_655 2_645
O5 Rb1 U1 87.16(9) 4_676 2_645
Cr2 Rb1 U1 143.49(3) 1_655 2_645
U1 Rb1 U1 86.331(19) . 2_645
O7 Cr2 O4 108.8(3) . .
O7 Cr2 O2 107.7(3) . .
O4 Cr2 O2 110.5(3) . .
O7 Cr2 O3 109.9(3) . .
O4 Cr2 O3 111.2(3) . .
O2 Cr2 O3 108.6(3) . .
O7 Cr2 Rb1 58.8(2) . 1_455
O4 Cr2 Rb1 113.2(2) . 1_455
O2 Cr2 Rb1 50.59(19) . 1_455
O3 Cr2 Rb1 135.33(19) . 1_455
U1 O1 U1 112.2(2) 3_675 .
U1 O1 H1 120(6) 3_675 .
U1 O1 H1 114(6) . .
Cr2 O2 U1 136.2(3) . 4_576
Cr2 O2 Rb1 103.8(2) . 1_455
U1 O2 Rb1 113.69(18) 4_576 1_455
Cr2 O3 U1 128.9(3) . .
Cr2 O4 U1 159.8(4) . 3_676
U1 O5 Rb1 139.1(3) . 2_655
U1 O5 Rb1 107.5(2) . 4_475
Rb1 O5 Rb1 104.66(16) 2_655 4_475
U1 O6 Rb1 127.7(2) . .
U1 O6 Rb1 133.7(2) . 4_575
Rb1 O6 Rb1 98.45(15) . 4_575
Cr2 O7 Rb1 131.8(3) . 4_475
Cr2 O7 Rb1 95.8(2) . 1_455
Rb1 O7 Rb1 96.31(16) 4_475 1_455
Rb1 O8 Rb1 102.7(2) . 4_576
Rb1 O8 H2 110(6) . .
Rb1 O8 H2 110(6) 4_576 .
Rb1 O8 H3 126(6) . .
Rb1 O8 H3 95(6) 4_576 .
H2 O8 H3 111(8) . .

loop_
_geom_bond_atom_site_label_1
_geom_bond_atom_site_label_2
_geom_bond_distance
_geom_bond_site_symmetry_2
U1 O5 1.765(5) .
U1 O6 1.774(5) .
U1 O4 2.340(6) 3_676
U1 O1 2.349(5) 3_675
U1 O1 2.353(5) .
U1 O2 2.369(5) 4_575
U1 O3 2.370(5) .
Rb1 O8 2.916(7) .
Rb1 O5 2.960(5) 2_645
Rb1 O2 2.963(5) 1_655
Rb1 O6 3.072(5) .
Rb1 O8 3.117(8) 4_575
Rb1 O7 3.123(6) 4_676
Rb1 O6 3.151(5) 4_576
Rb1 O7 3.203(6) 1_655
Cr2 O7 1.604(6) .
Cr2 O4 1.636(6) .
Cr2 O2 1.656(5) .
Cr2 O3 1.673(5) .
O1 U1 2.349(5) 3_675
O1 H1 0.95(2) .
O2 U1 2.369(5) 4_576
O2 Rb1 2.963(5) 1_455
O4 U1 2.340(6) 3_676
O5 Rb1 2.960(5) 2_655
O6 Rb1 3.151(5) 4_575
O7 Rb1 3.123(6) 4_475
O7 Rb1 3.203(6) 1_455
O8 Rb1 3.117(8) 4_576
O8 H2 0.95(2) .
O8 H3 0.95(2) .
